data_7009122
loop_
_publ_author_name
'Davies, Sian C.'
'Hughes, David L.'
'Richards, Raymond L.'
'Sanders, J. Roger'

_publ_section_title
;
 Molybdenum and tungsten complexes of the N(CH2CH2S)33&#x2212; (NS3)
 ligand with oxide, sulfide, diazenide, hydrazide and nitrosyl
 co-ligands
;
_journal_issue 5
_journal_name_full 'Journal of the Chemical Society, Dalton Transactions'
_journal_page_first 719
_journal_paper_doi 10.1039/a908777j
_journal_year 2000
_chemical_formula_moiety 'C7 H15 Mo N3 S3'
_chemical_formula_structural '[Mo(NNMe){N(CH2CH2S)3}]'
_chemical_formula_sum 'C7 H15 Mo N3 S3'
_chemical_formula_weight 333.34
_chemical_name_systematic
; 
 ? 
;
_space_group_IT_number 62
_symmetry_cell_setting orthorhombic
_symmetry_space_group_name_Hall '-P 2n 2a'
_symmetry_space_group_name_H-M 'P m c n'
_atom_sites_solution_hydrogens geom
_atom_sites_solution_primary direct
_atom_sites_solution_secondary difmap
_audit_creation_method SHELXL
_cell_angle_alpha 90.00
_cell_angle_beta 90.00
_cell_angle_gamma 90.00
_cell_formula_units_Z 4
_cell_length_a 8.4093(7)
_cell_length_b 10.5438(10)
_cell_length_c 14.0272(13)
_cell_measurement_reflns_used 25
_cell_measurement_temperature 293(2)
_cell_measurement_theta_max 11
_cell_measurement_theta_min 10
_cell_volume 1243.74(19)
_computing_cell_refinement 'CAD4/EXPRESS (Enraf-Nonius, 1992)    '
_computing_data_collection 'CAD4/EXPRESS (Enraf-Nonius, 1992)   '
_computing_data_reduction 'CAD4 (Hursthouse, 1976)             '
_computing_molecular_graphics 'ORTEP (Johnson, 1971)'
_computing_publication_material 'SHELXL-93 (Sheldrick, 1993)'
_computing_structure_refinement 'SHELXL-93 (Sheldrick, 1993)'
_computing_structure_solution 'SHELXS-86 (Sheldrick, 1990)'
_diffrn_ambient_temperature 293(2)
_diffrn_measurement_device_type 'Enraf-Nonius CAD4 diffractometer'
_diffrn_measurement_method 'scintillation counter; \w/\q scans'
_diffrn_radiation_monochromator graphite
_diffrn_radiation_source 'fine-focus sealed tube'
_diffrn_radiation_type MoK\a
_diffrn_radiation_wavelength 0.71069
_diffrn_reflns_av_R_equivalents 0.009
_diffrn_reflns_av_sigmaI/netI 0.0292
_diffrn_reflns_limit_h_max 9
_diffrn_reflns_limit_h_min -1
_diffrn_reflns_limit_k_max 12
_diffrn_reflns_limit_k_min -1
_diffrn_reflns_limit_l_max 16
_diffrn_reflns_limit_l_min -1
_diffrn_reflns_number 1604
_diffrn_reflns_theta_max 24.96
_diffrn_reflns_theta_min 2.42
_diffrn_standards_decay_% 0
_diffrn_standards_interval_time '10000 s'
_diffrn_standards_number 3
_exptl_absorpt_coefficient_mu 1.526
_exptl_absorpt_correction_T_max 1.00
_exptl_absorpt_correction_T_min 0.94
_exptl_absorpt_correction_type 'semi-empirical psi-scans'
_exptl_crystal_colour 'Dark red'
_exptl_crystal_density_diffrn 1.780
_exptl_crystal_description 'rectangular prisms'
_exptl_crystal_F_000 672
_exptl_crystal_size_max 0.33
_exptl_crystal_size_mid 0.24
_exptl_crystal_size_min 0.19
_refine_diff_density_max 0.471
_refine_diff_density_min -0.221
_refine_diff_density_rms 0.054
_refine_ls_extinction_method none
_refine_ls_goodness_of_fit_all 1.126
_refine_ls_goodness_of_fit_obs 1.133
_refine_ls_hydrogen_treatment 'riding in idealised positions'
_refine_ls_matrix_type full
_refine_ls_number_parameters 89
_refine_ls_number_reflns 1167
_refine_ls_number_restraints 0
_refine_ls_restrained_S_all 1.242
_refine_ls_restrained_S_obs 1.133
_refine_ls_R_factor_all 0.0212
_refine_ls_R_factor_obs 0.0182
_refine_ls_shift/esd_max 0.001
_refine_ls_shift/esd_mean 0.000
_refine_ls_structure_factor_coef Fsqd
_refine_ls_weighting_details 'w=1/[\s^2^(Fo^2^)+(0.0152P)^2^+0.2556P] where P=(Fo^2^+2Fc^2^)/3'
_refine_ls_weighting_scheme calc
_refine_ls_wR_factor_all 0.0497
_refine_ls_wR_factor_obs 0.0475
_reflns_number_observed 1064
_reflns_number_total 1168
_reflns_observed_criterion >2sigma(I)
_cod_data_source_file a908777j.txt
_cod_data_source_block ray18
_cod_depositor_comments
;
The following automatic conversions were performed:
'_symmetry_cell_setting' value 'Orthorhombic' changed to 'orthorhombic'
according to '/home/saulius/struct/CIF-dictionaries/cif_core.dic'
dictionary named 'cif_core.dic' version 2.4.1 from 2010-06-29.

Automatic conversion script
Id: cif_fix_enum 1527 2010-12-29 10:47:43Z saulius 

The following automatic conversions were performed:

'_refine_ls_weighting_scheme' value 'calc
w=1/[\s^2^(Fo^2^)+(0.0152P)^2^+0.2556P] where P=(Fo^2^+2Fc^2^)/3' was
changed to 'calc'. New tag '_refine_ls_weighting_details' was
created. The value of the new tag was set to
'w=1/[\s^2^(Fo^2^)+(0.0152P)^2^+0.2556P] where P=(Fo^2^+2Fc^2^)/3'.

Automatic conversion script
Id: cif_fix_values 3143 2015-03-26 13:38:13Z robertas 
;
_cod_original_cell_volume 1243.7(2)
_cod_original_sg_symbol_H-M 'Pmcn (equiv. to no. 62)             '
_cod_database_code 7009122

loop_
_symmetry_equiv_pos_as_xyz
'x, y, z'
'-x+1/2, y, z'
'x, -y+1/2, z+1/2'
'-x+1/2, -y+1/2, z+1/2'
'-x, -y, -z'
'x-1/2, -y, -z'
'-x, y-1/2, -z-1/2'
'x-1/2, y-1/2, -z-1/2'

loop_
_atom_site_aniso_label
_atom_site_aniso_U_11
_atom_site_aniso_U_22
_atom_site_aniso_U_33
_atom_site_aniso_U_23
_atom_site_aniso_U_13
_atom_site_aniso_U_12
Mo 0.0352(2) 0.0319(2) 0.0323(2) 0.00277(9) 0.000 0.000
S1 0.0831(6) 0.0560(5) 0.0314(4) 0.0097(4) 0.000 0.000
C14 0.077(2) 0.063(2) 0.033(2) -0.006(2) 0.000 0.000
C41 0.057(3) 0.043(2) 0.039(2) -0.008(2) -0.002(2) -0.005(2)
S2 0.0471(3) 0.0530(3) 0.0652(4) 0.0031(3) -0.0195(3) -0.0085(3)
C24 0.0480(13) 0.0631(15) 0.0551(14) 0.0045(12) -0.0154(12) 0.0102(12)
C42 0.047(2) 0.044(2) 0.054(3) 0.001(2) 0.001(2) 0.013(2)
C43 0.056(3) 0.041(2) 0.040(2) 0.005(2) 0.007(2) -0.003(2)
N4 0.0375(13) 0.0345(12) 0.0312(12) 0.0016(10) 0.000 0.000
N5 0.0471(14) 0.0361(14) 0.0428(14) 0.0051(11) 0.000 0.000
N51 0.078(2) 0.040(2) 0.065(2) 0.0072(13) 0.000 0.000
C52 0.120(4) 0.055(2) 0.097(4) -0.027(2) 0.000 0.000

loop_
_atom_site_label
_atom_site_type_symbol
_atom_site_fract_x
_atom_site_fract_y
_atom_site_fract_z
_atom_site_U_iso_or_equiv
_atom_site_thermal_displace_type
_atom_site_occupancy
_atom_site_calc_flag
_atom_site_refinement_flags
_atom_site_disorder_group
Mo Mo 0.2500 0.66822(2) 0.19010(2) 0.03314(11) Uani 1 d S .
S1 S 0.2500 0.69777(9) 0.35340(6) 0.0569(2) Uani 1 d S .
C14 C 0.2500 0.8713(4) 0.3620(2) 0.0576(9) Uani 1 d S .
H14A H 0.1420 0.9005(4) 0.3725(2) 0.069 Uiso 0.50 calc PR .
H14B H 0.3133 0.8966(4) 0.4166(2) 0.069 Uiso 0.50 calc PR .
C41 C 0.3146(6) 0.9333(4) 0.2749(3) 0.0464(10) Uani 0.50 d P .
H41A H 0.2916(6) 1.0233(4) 0.2780(3) 0.056 Uiso 0.50 calc PR .
H41B H 0.4293(6) 0.9235(4) 0.2745(3) 0.056 Uiso 0.50 calc PR .
S2 S 0.01688(8) 0.68604(6) 0.10715(5) 0.0551(2) Uani 1 d . .
C24 C -0.0055(3) 0.8572(2) 0.0964(2) 0.0554(6) Uani 1 d . .
H24A H 0.0320(3) 0.8838(2) 0.0341(2) 0.066 Uiso 0.50 calc PR 1
H24B H -0.1174(3) 0.8788(2) 0.1009(2) 0.066 Uiso 0.50 calc PR 1
H34A H -0.0549(3) 0.8768(2) 0.0357(2) 0.066 Uiso 0.50 calc PR 2
H34B H -0.0754(3) 0.8874(2) 0.1465(2) 0.066 Uiso 0.50 calc PR 2
C42 C 0.0839(6) 0.9279(4) 0.1713(4) 0.0482(11) Uani 0.50 d P 1
H42A H 0.0865(6) 1.0171(4) 0.1544(4) 0.058 Uiso 0.50 calc PR 1
H42B H 0.0276(6) 0.9202(4) 0.2314(4) 0.058 Uiso 0.50 calc PR 1
C43 C 0.3498(5) 0.9256(4) 0.1031(3) 0.0454(10) Uani 0.50 d P 2
H43A H 0.3700(5) 1.0158(4) 0.1099(3) 0.055 Uiso 0.50 calc PR 2
H43B H 0.2913(5) 0.9132(4) 0.0442(3) 0.055 Uiso 0.50 calc PR 2
N4 N 0.2500 0.8820(2) 0.1844(2) 0.0344(5) Uani 1 d S .
N5 N 0.2500 0.4966(2) 0.1914(2) 0.0420(6) Uani 1 d S .
N51 N 0.2500 0.3818(3) 0.1961(2) 0.0612(8) Uani 1 d S .
C52 C 0.2500 0.3083(4) 0.1126(4) 0.091(2) Uani 1 d S .
H52A H 0.1886(39) 0.2327(19) 0.1228(10) 0.136 Uiso 0.50 calc PR .
H52B H 0.3573(4) 0.2856(31) 0.0965(16) 0.136 Uiso 0.50 calc PR .
H52C H 0.2041(43) 0.3563(14) 0.0614(8) 0.136 Uiso 0.50 calc PR .

loop_
_atom_type_symbol
_atom_type_description
_atom_type_scat_dispersion_real
_atom_type_scat_dispersion_imag
_atom_type_scat_source
C C 0.0033 0.0016 'International Tables Vol C Tables 4.2.6.8 and 6.1.1.4'
H H 0.0000 0.0000 'International Tables Vol C Tables 4.2.6.8 and 6.1.1.4'
Mo Mo -1.6832 0.6857 'International Tables Vol C Tables 4.2.6.8 and 6.1.1.4'
N N 0.0061 0.0033 'International Tables Vol C Tables 4.2.6.8 and 6.1.1.4'
S S 0.1246 0.1234 'International Tables Vol C Tables 4.2.6.8 and 6.1.1.4'

loop_
_geom_angle_atom_site_label_1
_geom_angle_atom_site_label_2
_geom_angle_atom_site_label_3
_geom_angle
_geom_angle_site_symmetry_1
_geom_angle_site_symmetry_3
_geom_angle_publ_flag
N5 Mo N4 178.53(10) . . ?
N5 Mo S2 95.00(4) . . ?
N4 Mo S2 84.25(3) . . ?
N5 Mo S2 95.00(4) . 2 ?
N4 Mo S2 84.25(3) . 2 ?
S2 Mo S2 117.97(4) . 2 ?
N5 Mo S1 97.17(8) . . ?
N4 Mo S1 84.30(6) . . ?
S2 Mo S1 119.54(2) . . ?
S2 Mo S1 119.54(2) 2 . ?
C14 S1 Mo 101.51(11) . . ?
C41 C14 S1 112.6(2) . . ?
C41 C14 H14A 109.1(2) . . ?
S1 C14 H14A 109.072(15) . . ?
C41 C14 H14B 109.1(2) . . ?
S1 C14 H14B 109.07(8) . . ?
H14A C14 H14B 107.8 . . ?
N4 C41 C14 114.1(3) . . ?
N4 C41 H41A 108.7(2) . . ?
C14 C41 H41A 108.7(2) . . ?
N4 C41 H41B 108.7(2) . . ?
C14 C41 H41B 108.7(2) . . ?
H41A C41 H41B 107.6 . . ?
C24 S2 Mo 102.23(8) . . ?
C42 C24 S2 112.7(2) . . ?
C43 C24 S2 112.5(2) 2 . ?
C42 C24 H24A 109.1(2) . . ?
S2 C24 H24A 109.06(9) . . ?
C42 C24 H24B 109.1(2) . . ?
S2 C24 H24B 109.06(9) . . ?
H24A C24 H24B 107.8 . . ?
C43 C24 H34A 109.1(2) 2 . ?
S2 C24 H34A 109.11(8) . . ?
C43 C24 H34B 109.1(2) 2 . ?
S2 C24 H34B 109.11(9) . . ?
H34A C24 H34B 107.8 . . ?
N4 C42 C24 113.4(3) . . ?
N4 C42 H42A 108.9(2) . . ?
C24 C42 H42A 108.9(2) . . ?
N4 C42 H42B 108.9(2) . . ?
C24 C42 H42B 108.9(2) . . ?
H42A C42 H42B 107.7 . . ?
N4 C43 C24 113.1(3) . 2 ?
N4 C43 H43A 109.0(2) . . ?
C24 C43 H43A 109.0(2) 2 . ?
N4 C43 H43B 109.0(2) . . ?
C24 C43 H43B 109.0(2) 2 . ?
H43A C43 H43B 107.8 . . ?
C41 N4 C41 43.0(4) . 2 ?
C41 N4 C43 138.6(3) . 2 ?
C41 N4 C43 109.7(3) 2 2 ?
C41 N4 C43 109.7(3) . . ?
C41 N4 C43 138.6(3) 2 . ?
C43 N4 C43 68.6(4) 2 . ?
C41 N4 C42 69.1(3) . 2 ?
C41 N4 C42 109.3(3) 2 2 ?
C41 N4 C42 109.3(3) . . ?
C41 N4 C42 69.1(3) 2 . ?
C42 N4 C42 139.4(4) 2 . ?
C41 N4 Mo 109.5(2) . . ?
C41 N4 Mo 109.5(2) 2 . ?
C43 N4 Mo 109.6(2) 2 . ?
C43 N4 Mo 109.6(2) . . ?
C42 N4 Mo 109.2(2) 2 . ?
C42 N4 Mo 109.2(2) . . ?
N51 N5 Mo 177.4(3) . . ?
N5 N51 C52 120.3(3) . . ?
N51 C52 H52A 109.5(2) . . ?
N51 C52 H52B 109.47(2) . . ?
H52A C52 H52B 109.5 . . ?
N51 C52 H52C 109.5(2) . . ?
H52A C52 H52C 109.5 . . ?
H52B C52 H52C 109.5 . . ?

loop_
_geom_bond_atom_site_label_1
_geom_bond_atom_site_label_2
_geom_bond_distance
_geom_bond_site_symmetry_2
_geom_bond_publ_flag
Mo N5 1.809(3) . ?
Mo N4 2.256(2) . ?
Mo S2 2.2875(6) . ?
Mo S2 2.2875(6) 2 ?
Mo S1 2.3117(9) . ?
S1 C14 1.833(4) . ?
C14 C41 1.488(5) . ?
C14 H14A 0.97 . ?
C14 H14B 0.97 . ?
C41 N4 1.483(4) . ?
C41 H41A 0.97 . ?
C41 H41B 0.97 . ?
S2 C24 1.821(2) . ?
C24 C42 1.491(5) . ?
C24 C43 1.497(5) 2 ?
C24 H24A 0.97 . ?
C24 H24B 0.97 . ?
C24 H34A 0.97 . ?
C24 H34B 0.97 . ?
C42 N4 1.489(5) . ?
C42 H42A 0.97 . ?
C42 H42B 0.97 . ?
C43 N4 1.489(4) . ?
C43 C24 1.497(5) 2 ?
C43 H43A 0.97 . ?
C43 H43B 0.97 . ?
N4 C41 1.483(4) 2 ?
N4 C43 1.489(4) 2 ?
N4 C42 1.489(5) 2 ?
N5 N51 1.213(4) . ?
N51 C52 1.405(5) . ?
C52 H52A 0.96 . ?
C52 H52B 0.96 . ?
C52 H52C 0.96 . ?
